data_2010458
loop_
_publ_author_name
'Potts, Graham D.'
'Jones, W.'

_publ_section_title
;
9(10H)-Acridone
;
_journal_name_full 'Acta Crystallographica Section C'
_journal_page_first 267
_journal_page_last 268
_journal_volume 51
_journal_year 1995
_chemical_formula_moiety 'C13 H9 N O'
_chemical_formula_sum 'C13 H9 N O'
_chemical_formula_weight 195.21
_chemical_melting_point_gt 473.15
_chemical_name_common 9(10H)-ACRIDONE
_space_group_IT_number 14
_symmetry_cell_setting monoclinic
_symmetry_space_group_name_Hall '-P 2yn'
_symmetry_space_group_name_H-M 'P 1 21/n 1'
_cell_angle_alpha 90.00
_cell_angle_beta 97.22(3)
_cell_angle_gamma 90.00
_cell_formula_units_Z 4
_cell_length_a 4.5330(10)
_cell_length_b 16.537(3)
_cell_length_c 12.687(3)
_cell_measurement_temperature 569(2)
_cell_volume 943.5(3)
_diffrn_ambient_temperature 295(2)
_exptl_crystal_density_diffrn 1.374
_refine_ls_R_factor_obs 0.0543
_refine_ls_wR_factor_obs 0.1759
_cod_depositor_comments
;
The following automatic conversions were performed:
'_symmetry_cell_setting' value 'Monoclinic' changed to 'monoclinic'
according to '/home/saulius/struct/CIF-dictionaries/cif_core.dic'
dictionary named 'cif_core.dic' version 2.4.1 from 2010-06-29.

Automatic conversion script
Id: cif_fix_enum 1527 2010-12-29 10:47:43Z saulius 

The following automatic conversions were performed:

'_chemical_melting_point' tag was changed to
'_chemical_melting_point_gt' since the value was specified 'more
than' ('>') a certain temperature. The value '>200C' was changed to
'473.15' - it was converted from degrees Celsius(C) to Kelvins(K).

Automatic conversion script
Id: cif_fix_values 1646 2011-03-28 12:23:43Z adriana 
;
_cod_original_sg_symbol_H-M 'P 21/n'
_cod_database_code 2010458

loop_
_symmetry_equiv_pos_as_xyz
'x, y, z'
'-x+1/2, y+1/2, -z+1/2'
'-x, -y, -z'
'x-1/2, -y-1/2, z-1/2'

loop_
_atom_site_aniso_label
_atom_site_aniso_U_11
_atom_site_aniso_U_22
_atom_site_aniso_U_33
_atom_site_aniso_U_12
_atom_site_aniso_U_13
_atom_site_aniso_U_23
N10 0.0583(14) 0.0517(14) 0.0282(11) 0.0074(11) -0.0097(9) 0.0013(9)
C14 0.0452(15) 0.0460(14) 0.0310(12) 0.0120(12) -0.0033(10) -0.0040(10)
C11 0.0489(15) 0.0453(15) 0.0289(13) 0.0125(11) -0.0056(10) -0.0047(9)
C13 0.046(2) 0.045(2) 0.0344(13) 0.0086(12) -0.0040(11) -0.0004(10)
C9 0.055(2) 0.0480(15) 0.0270(12) 0.0098(12) -0.0059(10) -0.0043(10)
C12 0.0451(15) 0.0435(15) 0.0290(12) 0.0135(11) -0.0048(10) -0.0049(10)
C5 0.066(2) 0.055(2) 0.046(2) 0.0069(15) 0.0006(14) 0.0085(13)
O1 0.093(2) 0.0638(13) 0.0281(10) -0.0059(11) -0.0212(9) 0.0032(8)
C4 0.051(2) 0.065(2) 0.0327(13) 0.0099(14) -0.0117(11) -0.0068(13)
C8 0.050(2) 0.058(2) 0.0432(15) 0.0004(13) -0.0072(12) -0.0075(13)
C1 0.060(2) 0.054(2) 0.0346(14) 0.0039(14) -0.0015(12) 0.0004(12)
C2 0.066(2) 0.060(2) 0.053(2) -0.012(2) 0.0023(14) -0.0049(14)
C7 0.062(2) 0.064(2) 0.064(2) -0.009(2) -0.0022(15) -0.008(2)
C6 0.072(2) 0.057(2) 0.069(2) -0.002(2) 0.009(2) 0.007(2)
C3 0.054(2) 0.067(2) 0.045(2) -0.0034(15) -0.0061(13) -0.0120(13)

loop_
_atom_site_label
_atom_site_fract_x
_atom_site_fract_y
_atom_site_fract_z
_atom_site_U_iso_or_equiv
_atom_site_thermal_displace_type
_atom_site_calc_flag
_atom_site_refinement_flags
_atom_site_occupancy
_atom_site_disorder_group
_atom_site_type_symbol
N10 -0.0070(5) 0.23733(15) 0.2255(2) 0.0473(7) Uani d . 1 . N
C14 -0.3202(6) 0.2200(2) 0.0597(2) 0.0414(7) Uani d . 1 . C
C11 0.0230(6) 0.3362(2) 0.0888(2) 0.0419(7) Uani d . 1 . C
C13 -0.2183(6) 0.1939(2) 0.1638(2) 0.0426(7) Uani d . 1 . C
C9 -0.2017(6) 0.2928(2) 0.0185(2) 0.0441(7) Uani d . 1 . C
C12 0.1149(6) 0.30593(15) 0.1917(2) 0.0400(7) Uani d . 1 . C
C5 -0.3350(7) 0.1234(2) 0.2031(2) 0.0565(8) Uani d . 1 . C
O1 -0.2819(5) 0.31831(12) -0.07342(13) 0.0641(7) Uani d . 1 . O
C4 0.3352(6) 0.3476(2) 0.2584(2) 0.0511(8) Uani d . 1 . C
C8 -0.5374(7) 0.1732(2) -0.0014(2) 0.0515(8) Uani d . 1 . C
C1 0.1504(7) 0.4071(2) 0.0573(2) 0.0503(7) Uani d . 1 . C
C2 0.3601(7) 0.4480(2) 0.1235(2) 0.0603(8) Uani d . 1 . C
C7 -0.6469(7) 0.1050(2) 0.0375(3) 0.0644(9) Uani d . 1 . C
C6 -0.5450(8) 0.0796(2) 0.1412(3) 0.0660(9) Uani d . 1 . C
C3 0.4538(7) 0.4167(2) 0.2247(2) 0.0566(8) Uani d . 1 . C
H8 -0.608(7) 0.1935(19) -0.070(3) 0.068(9) Uiso d . 1 . H
H4 0.388(6) 0.3246(16) 0.325(3) 0.052(8) Uiso d . 1 . H
H7 -0.805(6) 0.0736(17) -0.008(2) 0.056(8) Uiso d . 1 . H
H3 0.595(7) 0.4428(19) 0.275(3) 0.066(9) Uiso d . 1 . H
H2 0.462(7) 0.496(2) 0.105(2) 0.062(9) Uiso d . 1 . H
H1 0.096(8) 0.428(2) -0.013(3) 0.089(11) Uiso d . 1 . H
H6 -0.618(7) 0.030(2) 0.172(3) 0.082(11) Uiso d . 1 . H
H5 -0.258(9) 0.109(3) 0.273(3) 0.100(13) Uiso d . 1 . H
H10 0.049(9) 0.214(3) 0.294(3) 0.099(13) Uiso d . 1 . H

loop_
_geom_bond_atom_site_label_1
_geom_bond_atom_site_label_2
_geom_bond_distance
_geom_bond_publ_flag
N10 C12 1.355(4) yes
N10 C13 1.363(3) yes
N10 H10 0.96(4) yes
C14 C8 1.406(4) yes
C14 C13 1.411(3) yes
C14 C9 1.443(4) yes
C11 C1 1.389(4) yes
C11 C12 1.410(3) yes
C11 C9 1.456(4) yes
C13 C5 1.398(4) yes
C9 O1 1.250(3) yes
C12 C4 1.406(4) yes
C5 C6 1.363(5) yes
C5 H5 0.94(4) no
C4 C3 1.354(5) yes
C4 H4 0.93(3) no
C8 C7 1.350(4) yes
C8 H8 0.95(3) no
C1 C2 1.366(4) yes
C1 H1 0.96(4) no
C2 C3 1.400(4) yes
C2 H2 0.96(3) no
C7 C6 1.402(5) yes
C7 H7 1.00(3) no
C6 H6 0.99(4) no
C3 H3 0.95(3) no

loop_
_cod_related_entry_id
_cod_related_entry_database
_cod_related_entry_code
1 ChemSpider 10188539
